data_4080445
loop_
_publ_author_name
'Ghag, Sonam K.'
'Tarlton, Michael L.'
'Henle, Ernst A.'
'Ochoa, Elizabeth M.'
'Watson, Alex W.'
'Zakharov, Lev N.'
'Watson, Eric J.'

_publ_section_title
;
 Synthesis and Structures of Triple-Decker Complexes with a Bridging
 Tetramethylcyclopentadienyl Ligand
;
_journal_issue 6
_journal_name_full Organometallics
_journal_page_first 1851
_journal_paper_doi 10.1021/om301258s
_journal_volume 32
_journal_year 2013
_chemical_formula_sum 'C27 H39 B F4 Fe2'
_chemical_formula_weight 562.09
_chemical_name_systematic
;

 ?

;
_space_group_IT_number 9
_symmetry_cell_setting monoclinic
_symmetry_space_group_name_Hall 'C -2yc'
_symmetry_space_group_name_H-M 'C 1 c 1'
_atom_sites_solution_hydrogens geom
_atom_sites_solution_primary direct
_atom_sites_solution_secondary difmap
_audit_creation_method SHELXTL
_cell_angle_alpha 90.00
_cell_angle_beta 115.545(2)
_cell_angle_gamma 90.00
_cell_formula_units_Z 4
_cell_length_a 18.633(2)
_cell_length_b 9.1527(11)
_cell_length_c 16.880(2)
_cell_measurement_reflns_used 5205
_cell_measurement_temperature 193(2)
_cell_measurement_theta_max 28.20
_cell_measurement_theta_min 2.42
_cell_volume 2597.3(5)
_computing_cell_refinement 'Bruker SAINT'
_computing_data_collection 'Bruker SMART'
_computing_data_reduction 'Bruker SAINT'
_computing_molecular_graphics 'Bruker SHELXTL'
_computing_publication_material 'Bruker SHELXTL'
_computing_structure_refinement 'Bruker SHELXTL'
_computing_structure_solution 'Bruker SHELXTL'
_diffrn_ambient_temperature 193(2)
_diffrn_measured_fraction_theta_full 1.000
_diffrn_measured_fraction_theta_max 1.000
_diffrn_measurement_device_type 'Bruker Apex CCD area detector'
_diffrn_measurement_method 'phi and omega scans'
_diffrn_radiation_monochromator graphite
_diffrn_radiation_source 'fine-focus sealed tube'
_diffrn_radiation_type MoK\a
_diffrn_radiation_wavelength 0.71073
_diffrn_reflns_av_R_equivalents 0.0148
_diffrn_reflns_av_sigmaI/netI 0.0182
_diffrn_reflns_limit_h_max 23
_diffrn_reflns_limit_h_min -23
_diffrn_reflns_limit_k_max 11
_diffrn_reflns_limit_k_min -11
_diffrn_reflns_limit_l_max 21
_diffrn_reflns_limit_l_min -21
_diffrn_reflns_number 13951
_diffrn_reflns_theta_full 27.00
_diffrn_reflns_theta_max 27.00
_diffrn_reflns_theta_min 2.42
_exptl_absorpt_coefficient_mu 1.159
_exptl_absorpt_correction_T_max 0.9772
_exptl_absorpt_correction_T_min 0.7449
_exptl_absorpt_correction_type multi-scan
_exptl_absorpt_process_details SADABS
_exptl_crystal_colour green
_exptl_crystal_density_diffrn 1.437
_exptl_crystal_density_method 'not measured'
_exptl_crystal_description plate
_exptl_crystal_F_000 1176
_exptl_crystal_size_max 0.27
_exptl_crystal_size_mid 0.19
_exptl_crystal_size_min 0.02
_refine_diff_density_max 0.503
_refine_diff_density_min -0.240
_refine_diff_density_rms 0.059
_refine_ls_abs_structure_details 'Flack H D (1983), Acta Cryst. A39, 876-881'
_refine_ls_abs_structure_Flack 0.500(12)
_refine_ls_extinction_method none
_refine_ls_goodness_of_fit_ref 1.065
_refine_ls_hydrogen_treatment constr
_refine_ls_matrix_type full
_refine_ls_number_parameters 308
_refine_ls_number_reflns 5650
_refine_ls_number_restraints 2
_refine_ls_restrained_S_all 1.065
_refine_ls_R_factor_all 0.0280
_refine_ls_R_factor_gt 0.0273
_refine_ls_shift/su_max 0.001
_refine_ls_shift/su_mean 0.000
_refine_ls_structure_factor_coef Fsqd
_refine_ls_weighting_details 'calc w=1/[\s^2^(Fo^2^)+(0.0483P)^2^+1.1473P] where P=(Fo^2^+2Fc^2^)/3'
_refine_ls_weighting_scheme calc
_refine_ls_wR_factor_gt 0.0712
_refine_ls_wR_factor_ref 0.0718
_reflns_number_gt 5547
_reflns_number_total 5650
_reflns_threshold_expression >2sigma(I)
_cod_data_source_file om301258s_si_002.cif
_cod_data_source_block wat6
_cod_depositor_comments
;
The following automatic conversions were performed:

'_symmetry_cell_setting' value 'Monoclinic' changed to 'monoclinic'
according to /home/saulius/struct/CIF-dictionaries/cif_core.dic
dictionary named 'cif_core.dic' version 2.4.2 from 2011-04-26.

Automatic conversion script
Id: cif_fix_values 1891 2012-01-12 08:04:46Z andrius 
;
_cod_original_cell_volume 2597.4(5)
_cod_original_sg_symbol_H-M Cc
_cod_database_code 4080445

loop_
_symmetry_equiv_pos_as_xyz
'x, y, z'
'x, -y, z+1/2'
'x+1/2, y+1/2, z'
'x+1/2, -y+1/2, z+1/2'

loop_
_atom_site_label
_atom_site_type_symbol
_atom_site_fract_x
_atom_site_fract_y
_atom_site_fract_z
_atom_site_U_iso_or_equiv
_atom_site_adp_type
_atom_site_occupancy
_atom_site_symmetry_multiplicity
_atom_site_calc_flag
_atom_site_refinement_flags
Fe1 Fe 0.029342(15) 0.61815(3) 0.300802(17) 0.02205(7) Uani 1 1 d .
Fe2 Fe 0.201390(15) 0.45360(3) 0.347309(16) 0.02186(7) Uani 1 1 d .
C1 C 0.14368(13) 0.6515(3) 0.31625(16) 0.0253(4) Uani 1 1 d .
H1A H 0.1659 0.7419 0.3104 0.030 Uiso 1 1 calc R
C2 C 0.10353(14) 0.5471(2) 0.24599(14) 0.0257(4) Uani 1 1 d .
C3 C 0.07863(13) 0.4234(3) 0.28324(15) 0.0247(4) Uani 1 1 d .
C4 C 0.10380(14) 0.4527(2) 0.37632(16) 0.0242(5) Uani 1 1 d .
C5 C 0.14419(13) 0.5948(3) 0.39698(15) 0.0254(4) Uani 1 1 d .
C6 C 0.08914(17) 0.5622(3) 0.15181(16) 0.0398(6) Uani 1 1 d .
H6A H 0.0380 0.6108 0.1186 0.060 Uiso 1 1 calc R
H6B H 0.0882 0.4652 0.1269 0.060 Uiso 1 1 calc R
H6C H 0.1318 0.6206 0.1484 0.060 Uiso 1 1 calc R
C7 C 0.03641(16) 0.2897(3) 0.23383(18) 0.0388(5) Uani 1 1 d .
H7A H -0.0212 0.3045 0.2102 0.058 Uiso 1 1 calc R
H7B H 0.0518 0.2054 0.2736 0.058 Uiso 1 1 calc R
H7C H 0.0511 0.2716 0.1855 0.058 Uiso 1 1 calc R
C8 C 0.09100(16) 0.3536(3) 0.44037(17) 0.0374(5) Uani 1 1 d .
H8A H 0.1359 0.2859 0.4664 0.056 Uiso 1 1 calc R
H8B H 0.0417 0.2980 0.4096 0.056 Uiso 1 1 calc R
H8C H 0.0870 0.4125 0.4868 0.056 Uiso 1 1 calc R
C9 C 0.17992(15) 0.6681(3) 0.48505(16) 0.0385(5) Uani 1 1 d .
H9A H 0.1396 0.7293 0.4916 0.058 Uiso 1 1 calc R
H9B H 0.2248 0.7291 0.4897 0.058 Uiso 1 1 calc R
H9C H 0.1987 0.5938 0.5314 0.058 Uiso 1 1 calc R
C10 C -0.04365(14) 0.7771(3) 0.22490(17) 0.0330(5) Uani 1 1 d .
H10A H -0.0342 0.8368 0.1807 0.040 Uiso 1 1 calc R
C11 C -0.08642(15) 0.6428(3) 0.20729(18) 0.0361(6) Uani 1 1 d .
C12 C -0.08480(14) 0.5950(3) 0.2892(2) 0.0331(5) Uani 1 1 d .
C13 C -0.04261(14) 0.6993(3) 0.35466(17) 0.0314(5) Uani 1 1 d .
C14 C -0.01688(13) 0.8135(3) 0.31506(17) 0.0319(5) Uani 1 1 d .
C15 C -0.1272(2) 0.5700(4) 0.1198(2) 0.0579(9) Uani 1 1 d .
H15A H -0.1823 0.6046 0.0903 0.087 Uiso 1 1 calc R
H15B H -0.1268 0.4640 0.1279 0.087 Uiso 1 1 calc R
H15C H -0.0992 0.5938 0.0839 0.087 Uiso 1 1 calc R
C16 C -0.12460(18) 0.4601(3) 0.2999(3) 0.0524(8) Uani 1 1 d .
H16A H -0.1791 0.4834 0.2902 0.079 Uiso 1 1 calc R
H16B H -0.0950 0.4216 0.3595 0.079 Uiso 1 1 calc R
H16C H -0.1258 0.3866 0.2571 0.079 Uiso 1 1 calc R
C17 C -0.02897(17) 0.6925(4) 0.44894(19) 0.0468(7) Uani 1 1 d .
H17A H -0.0732 0.7403 0.4554 0.070 Uiso 1 1 calc R
H17B H 0.0209 0.7426 0.4857 0.070 Uiso 1 1 calc R
H17C H -0.0256 0.5902 0.4673 0.070 Uiso 1 1 calc R
C18 C 0.02862(18) 0.9470(3) 0.3591(2) 0.0497(8) Uani 1 1 d .
H18A H -0.0086 1.0247 0.3565 0.075 Uiso 1 1 calc R
H18B H 0.0607 0.9794 0.3292 0.075 Uiso 1 1 calc R
H18C H 0.0636 0.9247 0.4206 0.075 Uiso 1 1 calc R
C19 C 0.25733(14) 0.3052(3) 0.30307(15) 0.0322(5) Uani 1 1 d .
H19A H 0.2312 0.2474 0.2476 0.039 Uiso 1 1 calc R
C20 C 0.26379(14) 0.2609(3) 0.38692(16) 0.0309(5) Uani 1 1 d .
C21 C 0.30395(13) 0.3760(3) 0.44699(15) 0.0299(5) Uani 1 1 d .
C22 C 0.32164(14) 0.4889(3) 0.40013(17) 0.0306(5) Uani 1 1 d .
C23 C 0.29237(15) 0.4445(3) 0.31003(18) 0.0307(5) Uani 1 1 d .
C24 C 0.23727(17) 0.1181(3) 0.4079(2) 0.0435(6) Uani 1 1 d .
H24A H 0.2807 0.0471 0.4248 0.065 Uiso 1 1 calc R
H24B H 0.1912 0.0822 0.3561 0.065 Uiso 1 1 calc R
H24C H 0.2224 0.1312 0.4565 0.065 Uiso 1 1 calc R
C25 C 0.32799(17) 0.3730(3) 0.54414(17) 0.0421(6) Uani 1 1 d .
H25A H 0.3807 0.3283 0.5742 0.063 Uiso 1 1 calc R
H25B H 0.2893 0.3156 0.5560 0.063 Uiso 1 1 calc R
H25C H 0.3296 0.4730 0.5656 0.063 Uiso 1 1 calc R
C26 C 0.36443(17) 0.6284(3) 0.4391(2) 0.0452(6) Uani 1 1 d .
H26A H 0.4218 0.6141 0.4595 0.068 Uiso 1 1 calc R
H26B H 0.3534 0.6568 0.4887 0.068 Uiso 1 1 calc R
H26C H 0.3460 0.7056 0.3945 0.068 Uiso 1 1 calc R
C27 C 0.29894(18) 0.5299(4) 0.23795(19) 0.0458(7) Uani 1 1 d .
H27A H 0.3485 0.5041 0.2345 0.069 Uiso 1 1 calc R
H27B H 0.2989 0.6346 0.2501 0.069 Uiso 1 1 calc R
H27C H 0.2536 0.5069 0.1820 0.069 Uiso 1 1 calc R
B1 B 0.1316(3) 0.9717(4) 0.1276(2) 0.0554(9) Uani 1 1 d .
F1 F 0.1558(2) 0.9457(3) 0.21355(16) 0.0994(10) Uani 1 1 d .
F2 F 0.1437(2) 1.1174(2) 0.11776(16) 0.0941(9) Uani 1 1 d .
F3 F 0.0598(2) 0.9277(5) 0.0764(3) 0.150(2) Uani 1 1 d .
F4 F 0.1805(3) 0.8874(5) 0.1033(3) 0.156(2) Uani 1 1 d .

loop_
_atom_site_aniso_label
_atom_site_aniso_U_11
_atom_site_aniso_U_22
_atom_site_aniso_U_33
_atom_site_aniso_U_23
_atom_site_aniso_U_13
_atom_site_aniso_U_12
Fe1 0.02218(13) 0.01958(13) 0.02346(14) 0.00237(11) 0.00896(11) 0.00236(11)
Fe2 0.02361(13) 0.02381(14) 0.02009(13) 0.00091(11) 0.01125(10) 0.00365(11)
C1 0.0244(10) 0.0235(10) 0.0297(11) -0.0009(10) 0.0133(9) 0.0003(8)
C2 0.0285(10) 0.0276(11) 0.0225(10) 0.0035(8) 0.0124(8) 0.0029(8)
C3 0.0268(11) 0.0224(10) 0.0256(11) 0.0017(9) 0.0118(9) 0.0028(8)
C4 0.0253(11) 0.0241(11) 0.0243(11) 0.0045(8) 0.0116(9) 0.0058(8)
C5 0.0207(10) 0.0279(10) 0.0268(11) -0.0030(9) 0.0097(9) 0.0039(8)
C6 0.0460(14) 0.0508(15) 0.0252(12) 0.0060(10) 0.0177(11) 0.0068(12)
C7 0.0401(13) 0.0285(12) 0.0415(13) -0.0059(10) 0.0116(11) -0.0016(10)
C8 0.0424(13) 0.0389(13) 0.0396(13) 0.0156(11) 0.0258(11) 0.0116(10)
C9 0.0319(12) 0.0481(14) 0.0297(12) -0.0135(11) 0.0078(9) 0.0060(11)
C10 0.0307(11) 0.0271(11) 0.0363(12) 0.0091(9) 0.0098(9) 0.0091(9)
C11 0.0268(11) 0.0343(12) 0.0367(13) 0.0038(10) 0.0038(10) 0.0084(9)
C12 0.0227(11) 0.0259(10) 0.0488(15) 0.0071(11) 0.0136(10) 0.0049(9)
C13 0.0239(10) 0.0346(11) 0.0378(12) 0.0039(10) 0.0153(9) 0.0064(9)
C14 0.0290(11) 0.0221(11) 0.0458(14) 0.0032(9) 0.0171(10) 0.0073(8)
C15 0.0468(17) 0.0550(18) 0.0444(17) -0.0074(14) -0.0063(13) 0.0098(14)
C16 0.0336(14) 0.0347(14) 0.089(2) 0.0110(14) 0.0260(15) -0.0023(10)
C17 0.0390(13) 0.0669(19) 0.0418(14) 0.0037(13) 0.0243(12) 0.0195(13)
C18 0.0408(15) 0.0271(12) 0.074(2) -0.0097(12) 0.0181(15) 0.0023(10)
C19 0.0331(11) 0.0371(13) 0.0294(11) -0.0026(9) 0.0163(9) 0.0109(9)
C20 0.0315(11) 0.0272(11) 0.0369(12) 0.0033(9) 0.0174(10) 0.0088(9)
C21 0.0240(10) 0.0400(13) 0.0251(11) 0.0023(9) 0.0099(9) 0.0107(9)
C22 0.0245(10) 0.0363(12) 0.0319(12) 0.0003(11) 0.0131(9) 0.0049(9)
C23 0.0265(12) 0.0429(14) 0.0273(12) 0.0009(9) 0.0160(10) 0.0074(9)
C24 0.0460(15) 0.0316(13) 0.0566(17) 0.0096(11) 0.0256(13) 0.0092(10)
C25 0.0416(14) 0.0554(17) 0.0260(12) 0.0050(11) 0.0115(10) 0.0170(12)
C26 0.0344(13) 0.0432(15) 0.0548(17) -0.0065(12) 0.0162(13) -0.0060(11)
C27 0.0452(15) 0.0616(18) 0.0412(14) 0.0122(13) 0.0286(12) 0.0044(13)
B1 0.070(2) 0.0479(19) 0.0406(17) 0.0003(14) 0.0163(17) -0.0152(17)
F1 0.150(3) 0.0815(17) 0.0515(13) 0.0165(11) 0.0291(15) -0.0316(16)
F2 0.153(3) 0.0550(13) 0.0609(14) 0.0112(10) 0.0336(16) -0.0344(14)
F3 0.094(2) 0.124(3) 0.150(3) 0.050(3) -0.025(2) -0.041(2)
F4 0.162(4) 0.147(4) 0.190(4) -0.099(3) 0.106(4) -0.039(3)

loop_
_atom_type_symbol
_atom_type_description
_atom_type_scat_dispersion_real
_atom_type_scat_dispersion_imag
_atom_type_scat_source
C C 0.0033 0.0016 'International Tables Vol C Tables 4.2.6.8 and 6.1.1.4'
H H 0.0000 0.0000 'International Tables Vol C Tables 4.2.6.8 and 6.1.1.4'
B B 0.0013 0.0007 'International Tables Vol C Tables 4.2.6.8 and 6.1.1.4'
F F 0.0171 0.0103 'International Tables Vol C Tables 4.2.6.8 and 6.1.1.4'
Fe Fe 0.3463 0.8444 'International Tables Vol C Tables 4.2.6.8 and 6.1.1.4'

loop_
_geom_angle_atom_site_label_1
_geom_angle_atom_site_label_2
_geom_angle_atom_site_label_3
_geom_angle
C10 Fe1 C14 40.89(10)
C10 Fe1 C1 110.50(10)
C14 Fe1 C1 108.77(9)
C10 Fe1 C13 68.42(10)
C14 Fe1 C13 40.83(10)
C1 Fe1 C13 136.76(10)
C10 Fe1 C12 68.27(10)
C14 Fe1 C12 68.35(10)
C1 Fe1 C12 176.87(12)
C13 Fe1 C12 40.20(11)
C10 Fe1 C11 40.78(11)
C14 Fe1 C11 68.89(10)
C1 Fe1 C11 139.95(11)
C13 Fe1 C11 68.46(11)
C12 Fe1 C11 40.80(12)
C10 Fe1 C5 139.20(10)
C14 Fe1 C5 110.16(9)
C1 Fe1 C5 41.35(9)
C13 Fe1 C5 110.01(10)
C12 Fe1 C5 137.84(11)
C11 Fe1 C5 178.45(12)
C10 Fe1 C2 109.77(10)
C14 Fe1 C2 136.35(9)
C1 Fe1 C2 41.26(9)
C13 Fe1 C2 177.10(10)
C12 Fe1 C2 141.73(11)
C11 Fe1 C2 111.80(10)
C5 Fe1 C2 69.74(9)
C10 Fe1 C4 178.81(11)
C14 Fe1 C4 140.29(10)
C1 Fe1 C4 69.44(9)
C13 Fe1 C4 112.48(10)
C12 Fe1 C4 111.85(10)
C11 Fe1 C4 138.58(10)
C5 Fe1 C4 41.48(9)
C2 Fe1 C4 69.37(9)
C10 Fe1 C3 137.82(10)
C14 Fe1 C3 177.60(10)
C1 Fe1 C3 69.42(9)
C13 Fe1 C3 141.57(10)
C12 Fe1 C3 113.49(10)
C11 Fe1 C3 111.35(10)
C5 Fe1 C3 69.65(9)
C2 Fe1 C3 41.26(9)
C4 Fe1 C3 41.00(9)
C19 Fe2 C23 40.47(10)
C19 Fe2 C22 68.20(10)
C23 Fe2 C22 41.01(10)
C19 Fe2 C21 68.14(9)
C23 Fe2 C21 68.69(10)
C22 Fe2 C21 40.63(10)
C19 Fe2 C1 141.91(10)
C23 Fe2 C1 111.62(10)
C22 Fe2 C1 109.01(10)
C21 Fe2 C1 135.53(10)
C19 Fe2 C20 40.74(10)
C23 Fe2 C20 68.83(10)
C22 Fe2 C20 68.62(10)
C21 Fe2 C20 40.69(10)
C1 Fe2 C20 176.08(11)
C19 Fe2 C5 176.66(11)
C23 Fe2 C5 142.10(10)
C22 Fe2 C5 112.52(10)
C21 Fe2 C5 110.13(9)
C1 Fe2 C5 41.30(9)
C20 Fe2 C5 136.13(10)
C19 Fe2 C2 112.31(9)
C23 Fe2 C2 108.27(10)
C22 Fe2 C2 134.60(10)
C21 Fe2 C2 175.09(10)
C1 Fe2 C2 41.25(9)
C20 Fe2 C2 142.62(10)
C5 Fe2 C2 69.68(9)
C19 Fe2 C4 136.15(10)
C23 Fe2 C4 175.40(11)
C22 Fe2 C4 143.36(10)
C21 Fe2 C4 113.92(9)
C1 Fe2 C4 69.45(9)
C20 Fe2 C4 110.43(9)
C5 Fe2 C4 41.46(9)
C2 Fe2 C4 69.39(9)
C19 Fe2 C3 109.97(10)
C23 Fe2 C3 134.72(10)
C22 Fe2 C3 175.08(11)
C21 Fe2 C3 143.59(10)
C1 Fe2 C3 69.40(9)
C20 Fe2 C3 113.24(10)
C5 Fe2 C3 69.58(9)
C2 Fe2 C3 41.25(9)
C4 Fe2 C3 41.01(9)
C5 C1 C2 108.84(19)
C5 C1 Fe1 69.72(13)
C2 C1 Fe1 70.02(13)
C5 C1 Fe2 69.83(13)
C2 C1 Fe2 69.98(13)
Fe1 C1 Fe2 107.54(10)
C5 C1 H1A 125.6
C2 C1 H1A 125.6
Fe1 C1 H1A 126.3
Fe2 C1 H1A 126.2
C1 C2 C3 107.74(19)
C1 C2 C6 126.7(2)
C3 C2 C6 125.6(2)
C1 C2 Fe1 68.73(12)
C3 C2 Fe1 69.82(13)
C6 C2 Fe1 126.54(17)
C1 C2 Fe2 68.77(13)
C3 C2 Fe2 69.83(12)
C6 C2 Fe2 127.18(17)
Fe1 C2 Fe2 106.27(10)
C4 C3 C2 107.85(19)
C4 C3 C7 126.7(2)
C2 C3 C7 125.4(2)
C4 C3 Fe1 69.28(13)
C2 C3 Fe1 68.93(13)
C7 C3 Fe1 128.30(17)
C4 C3 Fe2 69.23(13)
C2 C3 Fe2 68.91(13)
C7 C3 Fe2 126.32(17)
Fe1 C3 Fe2 105.37(10)
C3 C4 C5 108.22(19)
C3 C4 C8 125.9(2)
C5 C4 C8 125.9(2)
C3 C4 Fe2 69.76(13)
C5 C4 Fe2 68.96(13)
C8 C4 Fe2 126.67(16)
C3 C4 Fe1 69.72(13)
C5 C4 Fe1 68.78(12)
C8 C4 Fe1 127.47(17)
Fe2 C4 Fe1 105.85(10)
C1 C5 C4 107.35(18)
C1 C5 C9 126.1(2)
C4 C5 C9 126.5(2)
C1 C5 Fe1 68.94(13)
C4 C5 Fe1 69.74(12)
C9 C5 Fe1 126.82(16)
C1 C5 Fe2 68.87(13)
C4 C5 Fe2 69.59(13)
C9 C5 Fe2 126.52(16)
Fe1 C5 Fe2 106.65(10)
C2 C6 H6A 109.5
C2 C6 H6B 109.5
H6A C6 H6B 109.5
C2 C6 H6C 109.5
H6A C6 H6C 109.5
H6B C6 H6C 109.5
C3 C7 H7A 109.5
C3 C7 H7B 109.5
H7A C7 H7B 109.5
C3 C7 H7C 109.5
H7A C7 H7C 109.5
H7B C7 H7C 109.5
C4 C8 H8A 109.5
C4 C8 H8B 109.5
H8A C8 H8B 109.5
C4 C8 H8C 109.5
H8A C8 H8C 109.5
H8B C8 H8C 109.5
C5 C9 H9A 109.5
C5 C9 H9B 109.5
H9A C9 H9B 109.5
C5 C9 H9C 109.5
H9A C9 H9C 109.5
H9B C9 H9C 109.5
C14 C10 C11 109.4(2)
C14 C10 Fe1 70.21(13)
C11 C10 Fe1 71.03(14)
C14 C10 H10A 125.3
C11 C10 H10A 125.3
Fe1 C10 H10A 125.3
C10 C11 C12 106.5(2)
C10 C11 C15 126.2(3)
C12 C11 C15 127.3(3)
C10 C11 Fe1 68.20(14)
C12 C11 Fe1 69.49(14)
C15 C11 Fe1 128.7(2)
C13 C12 C11 108.7(2)
C13 C12 C16 127.0(3)
C11 C12 C16 124.3(3)
C13 C12 Fe1 69.72(14)
C11 C12 Fe1 69.71(14)
C16 C12 Fe1 128.35(18)
C12 C13 C14 108.3(2)
C12 C13 C17 125.7(3)
C14 C13 C17 126.1(2)
C12 C13 Fe1 70.08(15)
C14 C13 Fe1 69.11(13)
C17 C13 Fe1 127.53(17)
C10 C14 C13 107.2(2)
C10 C14 C18 126.0(3)
C13 C14 C18 126.8(3)
C10 C14 Fe1 68.90(13)
C13 C14 Fe1 70.06(13)
C18 C14 Fe1 126.74(17)
C11 C15 H15A 109.5
C11 C15 H15B 109.5
H15A C15 H15B 109.5
C11 C15 H15C 109.5
H15A C15 H15C 109.5
H15B C15 H15C 109.5
C12 C16 H16A 109.5
C12 C16 H16B 109.5
H16A C16 H16B 109.5
C12 C16 H16C 109.5
H16A C16 H16C 109.5
H16B C16 H16C 109.5
C13 C17 H17A 109.5
C13 C17 H17B 109.5
H17A C17 H17B 109.5
C13 C17 H17C 109.5
H17A C17 H17C 109.5
H17B C17 H17C 109.5
C14 C18 H18A 109.5
C14 C18 H18B 109.5
H18A C18 H18B 109.5
C14 C18 H18C 109.5
H18A C18 H18C 109.5
H18B C18 H18C 109.5
C23 C19 C20 109.6(2)
C23 C19 Fe2 70.11(14)
C20 C19 Fe2 70.36(13)
C23 C19 H19A 125.2
C20 C19 H19A 125.2
Fe2 C19 H19A 125.2
C21 C20 C19 106.8(2)
C21 C20 C24 127.0(2)
C19 C20 C24 126.1(2)
C21 C20 Fe2 69.43(13)
C19 C20 Fe2 68.89(13)
C24 C20 Fe2 128.95(17)
C20 C21 C22 108.5(2)
C20 C21 C25 125.4(2)
C22 C21 C25 126.0(2)
C20 C21 Fe2 69.89(13)
C22 C21 Fe2 69.53(13)
C25 C21 Fe2 129.42(17)
C21 C22 C23 108.1(2)
C21 C22 C26 125.6(2)
C23 C22 C26 126.4(3)
C21 C22 Fe2 69.85(13)
C23 C22 Fe2 69.49(14)
C26 C22 Fe2 126.90(19)
C19 C23 C22 107.1(2)
C19 C23 C27 126.9(2)
C22 C23 C27 126.0(3)
C19 C23 Fe2 69.42(13)
C22 C23 Fe2 69.49(14)
C27 C23 Fe2 126.72(18)
C20 C24 H24A 109.5
C20 C24 H24B 109.5
H24A C24 H24B 109.5
C20 C24 H24C 109.5
H24A C24 H24C 109.5
H24B C24 H24C 109.5
C21 C25 H25A 109.5
C21 C25 H25B 109.5
H25A C25 H25B 109.5
C21 C25 H25C 109.5
H25A C25 H25C 109.5
H25B C25 H25C 109.5
C22 C26 H26A 109.5
C22 C26 H26B 109.5
H26A C26 H26B 109.5
C22 C26 H26C 109.5
H26A C26 H26C 109.5
H26B C26 H26C 109.5
C23 C27 H27A 109.5
C23 C27 H27B 109.5
H27A C27 H27B 109.5
C23 C27 H27C 109.5
H27A C27 H27C 109.5
H27B C27 H27C 109.5
F3 B1 F1 115.5(4)
F3 B1 F2 113.2(4)
F1 B1 F2 107.8(3)
F3 B1 F4 104.6(4)
F1 B1 F4 105.4(4)
F2 B1 F4 110.0(4)

loop_
_geom_bond_atom_site_label_1
_geom_bond_atom_site_label_2
_geom_bond_distance
Fe1 C10 2.026(2)
Fe1 C14 2.043(2)
Fe1 C1 2.054(2)
Fe1 C13 2.056(2)
Fe1 C12 2.061(2)
Fe1 C11 2.064(2)
Fe1 C5 2.065(2)
Fe1 C2 2.072(2)
Fe1 C4 2.078(2)
Fe1 C3 2.084(2)
Fe2 C19 2.039(2)
Fe2 C23 2.049(2)
Fe2 C22 2.049(2)
Fe2 C21 2.053(2)
Fe2 C1 2.055(2)
Fe2 C20 2.059(2)
Fe2 C5 2.069(2)
Fe2 C2 2.072(2)
Fe2 C4 2.077(2)
Fe2 C3 2.084(2)
C1 C5 1.454(3)
C1 C2 1.454(3)
C1 H1A 0.9500
C2 C3 1.464(3)
C2 C6 1.500(3)
C3 C4 1.458(3)
C3 C7 1.499(3)
C4 C5 1.467(3)
C4 C8 1.507(3)
C5 C9 1.500(3)
C6 H6A 0.9800
C6 H6B 0.9800
C6 H6C 0.9800
C7 H7A 0.9800
C7 H7B 0.9800
C7 H7C 0.9800
C8 H8A 0.9800
C8 H8B 0.9800
C8 H8C 0.9800
C9 H9A 0.9800
C9 H9B 0.9800
C9 H9C 0.9800
C10 C14 1.422(4)
C10 C11 1.425(4)
C10 H10A 1.0000
C11 C12 1.438(4)
C11 C15 1.494(4)
C12 C13 1.415(4)
C12 C16 1.491(4)
C13 C14 1.430(3)
C13 C17 1.501(4)
C14 C18 1.490(4)
C15 H15A 0.9800
C15 H15B 0.9800
C15 H15C 0.9800
C16 H16A 0.9800
C16 H16B 0.9800
C16 H16C 0.9800
C17 H17A 0.9800
C17 H17B 0.9800
C17 H17C 0.9800
C18 H18A 0.9800
C18 H18B 0.9800
C18 H18C 0.9800
C19 C23 1.414(4)
C19 C20 1.427(3)
C19 H19A 1.0000
C20 C21 1.429(3)
C20 C24 1.493(4)
C21 C22 1.424(4)
C21 C25 1.502(3)
C22 C23 1.435(4)
C22 C26 1.499(4)
C23 C27 1.495(4)
C24 H24A 0.9800
C24 H24B 0.9800
C24 H24C 0.9800
C25 H25A 0.9800
C25 H25B 0.9800
C25 H25C 0.9800
C26 H26A 0.9800
C26 H26B 0.9800
C26 H26C 0.9800
C27 H27A 0.9800
C27 H27B 0.9800
C27 H27C 0.9800
B1 F3 1.305(5)
B1 F1 1.343(4)
B1 F2 1.375(4)
B1 F4 1.384(6)

loop_
_geom_torsion_atom_site_label_1
_geom_torsion_atom_site_label_2
_geom_torsion_atom_site_label_3
_geom_torsion_atom_site_label_4
_geom_torsion
C10 Fe1 C1 C5 142.99(14)
C14 Fe1 C1 C5 99.48(14)
C13 Fe1 C1 C5 63.10(18)
C12 Fe1 C1 C5 77(2)
C11 Fe1 C1 C5 178.72(17)
C2 Fe1 C1 C5 -120.04(18)
C4 Fe1 C1 C5 -38.28(13)
C3 Fe1 C1 C5 -82.21(14)
C10 Fe1 C1 C2 -96.97(14)
C14 Fe1 C1 C2 -140.47(13)
C13 Fe1 C1 C2 -176.85(15)
C12 Fe1 C1 C2 -163(2)
C11 Fe1 C1 C2 -61.2(2)
C5 Fe1 C1 C2 120.04(18)
C4 Fe1 C1 C2 81.77(14)
C3 Fe1 C1 C2 37.84(12)
C10 Fe1 C1 Fe2 -157.17(11)
C14 Fe1 C1 Fe2 159.33(11)
C13 Fe1 C1 Fe2 122.95(13)
C12 Fe1 C1 Fe2 136(2)
C11 Fe1 C1 Fe2 -121.43(15)
C5 Fe1 C1 Fe2 59.85(13)
C2 Fe1 C1 Fe2 -60.20(13)
C4 Fe1 C1 Fe2 21.57(9)
C3 Fe1 C1 Fe2 -22.36(9)
C19 Fe2 C1 C5 178.56(16)
C23 Fe2 C1 C5 -146.60(14)
C22 Fe2 C1 C5 -102.81(14)
C21 Fe2 C1 C5 -65.47(18)
C20 Fe2 C1 C5 -50.7(15)
C2 Fe2 C1 C5 119.99(18)
C4 Fe2 C1 C5 38.19(13)
C3 Fe2 C1 C5 82.13(14)
C19 Fe2 C1 C2 58.6(2)
C23 Fe2 C1 C2 93.41(15)
C22 Fe2 C1 C2 137.19(14)
C21 Fe2 C1 C2 174.54(14)
C20 Fe2 C1 C2 -170.7(14)
C5 Fe2 C1 C2 -119.99(18)
C4 Fe2 C1 C2 -81.80(14)
C3 Fe2 C1 C2 -37.86(13)
C19 Fe2 C1 Fe1 118.79(15)
C23 Fe2 C1 Fe1 153.63(12)
C22 Fe2 C1 Fe1 -162.58(11)
C21 Fe2 C1 Fe1 -125.24(12)
C20 Fe2 C1 Fe1 -110.5(14)
C5 Fe2 C1 Fe1 -59.77(13)
C2 Fe2 C1 Fe1 60.22(13)
C4 Fe2 C1 Fe1 -21.58(9)
C3 Fe2 C1 Fe1 22.36(9)
C5 C1 C2 C3 0.0(3)
Fe1 C1 C2 C3 -59.12(15)
Fe2 C1 C2 C3 59.16(15)
C5 C1 C2 C6 179.5(2)
Fe1 C1 C2 C6 120.4(2)
Fe2 C1 C2 C6 -121.3(2)
C5 C1 C2 Fe1 59.08(15)
Fe2 C1 C2 Fe1 118.28(8)
C5 C1 C2 Fe2 -59.20(15)
Fe1 C1 C2 Fe2 -118.28(8)
C10 Fe1 C2 C1 98.89(14)
C14 Fe1 C2 C1 60.80(18)
C13 Fe1 C2 C1 48(2)
C12 Fe1 C2 C1 178.55(17)
C11 Fe1 C2 C1 142.60(15)
C5 Fe1 C2 C1 -37.56(13)
C4 Fe1 C2 C1 -81.97(14)
C3 Fe1 C2 C1 -119.44(18)
C10 Fe1 C2 C3 -141.67(13)
C14 Fe1 C2 C3 -179.77(14)
C1 Fe1 C2 C3 119.44(18)
C13 Fe1 C2 C3 167.4(19)
C12 Fe1 C2 C3 -62.0(2)
C11 Fe1 C2 C3 -97.97(15)
C5 Fe1 C2 C3 81.88(14)
C4 Fe1 C2 C3 37.47(13)
C10 Fe1 C2 C6 -21.8(2)
C14 Fe1 C2 C6 -59.9(3)
C1 Fe1 C2 C6 -120.6(3)
C13 Fe1 C2 C6 -73(2)
C12 Fe1 C2 C6 57.9(3)
C11 Fe1 C2 C6 21.9(2)
C5 Fe1 C2 C6 -158.2(2)
C4 Fe1 C2 C6 157.4(2)
C3 Fe1 C2 C6 119.9(3)
C10 Fe1 C2 Fe2 157.67(10)
C14 Fe1 C2 Fe2 119.57(12)
C1 Fe1 C2 Fe2 58.77(13)
C13 Fe1 C2 Fe2 107(2)
C12 Fe1 C2 Fe2 -122.67(14)
C11 Fe1 C2 Fe2 -158.63(11)
C5 Fe1 C2 Fe2 21.22(9)
C4 Fe1 C2 Fe2 -23.20(9)
C3 Fe1 C2 Fe2 -60.66(12)
C19 Fe2 C2 C1 -145.32(14)
C23 Fe2 C2 C1 -102.25(14)
C22 Fe2 C2 C1 -64.47(18)
C21 Fe2 C2 C1 -51.1(11)
C20 Fe2 C2 C1 178.96(16)
C5 Fe2 C2 C1 37.56(13)
C4 Fe2 C2 C1 81.95(13)
C3 Fe2 C2 C1 119.40(18)
C19 Fe2 C2 C3 95.28(15)
C23 Fe2 C2 C3 138.35(14)
C22 Fe2 C2 C3 176.13(16)
C21 Fe2 C2 C3 -170.5(10)
C1 Fe2 C2 C3 -119.40(18)
C20 Fe2 C2 C3 59.56(19)
C5 Fe2 C2 C3 -81.84(14)
C4 Fe2 C2 C3 -37.45(13)
C19 Fe2 C2 C6 -24.6(2)
C23 Fe2 C2 C6 18.4(2)
C22 Fe2 C2 C6 56.2(3)
C21 Fe2 C2 C6 69.6(11)
C1 Fe2 C2 C6 120.7(3)
C20 Fe2 C2 C6 -60.4(3)
C5 Fe2 C2 C6 158.2(2)
C4 Fe2 C2 C6 -157.4(2)
C3 Fe2 C2 C6 -119.9(3)
C19 Fe2 C2 Fe1 155.93(10)
C23 Fe2 C2 Fe1 -160.99(10)
C22 Fe2 C2 Fe1 -123.22(12)
C21 Fe2 C2 Fe1 -109.9(11)
C1 Fe2 C2 Fe1 -58.75(12)
C20 Fe2 C2 Fe1 120.21(14)
C5 Fe2 C2 Fe1 -21.19(9)
C4 Fe2 C2 Fe1 23.20(9)
C3 Fe2 C2 Fe1 60.65(13)
C1 C2 C3 C4 -0.1(2)
C6 C2 C3 C4 -179.6(2)
Fe1 C2 C3 C4 -58.50(15)
Fe2 C2 C3 C4 58.44(15)
C1 C2 C3 C7 -178.8(2)
C6 C2 C3 C7 1.6(4)
Fe1 C2 C3 C7 122.7(2)
Fe2 C2 C3 C7 -120.3(2)
C1 C2 C3 Fe1 58.44(15)
C6 C2 C3 Fe1 -121.1(2)
Fe2 C2 C3 Fe1 116.94(8)
C1 C2 C3 Fe2 -58.50(15)
C6 C2 C3 Fe2 121.9(2)
Fe1 C2 C3 Fe2 -116.94(8)
C10 Fe1 C3 C4 -179.83(15)
C14 Fe1 C3 C4 124(2)
C1 Fe1 C3 C4 81.96(14)
C13 Fe1 C3 C4 -59.2(2)
C12 Fe1 C3 C4 -96.80(15)
C11 Fe1 C3 C4 -141.05(15)
C5 Fe1 C3 C4 37.69(13)
C2 Fe1 C3 C4 119.80(18)
C10 Fe1 C3 C2 60.37(19)
C14 Fe1 C3 C2 4(2)
C1 Fe1 C3 C2 -37.84(13)
C13 Fe1 C3 C2 -178.99(16)
C12 Fe1 C3 C2 143.39(15)
C11 Fe1 C3 C2 99.15(15)
C5 Fe1 C3 C2 -82.11(14)
C4 Fe1 C3 C2 -119.80(18)
C10 Fe1 C3 C7 -58.8(3)
C14 Fe1 C3 C7 -115(2)
C1 Fe1 C3 C7 -157.0(3)
C13 Fe1 C3 C7 61.8(3)
C12 Fe1 C3 C7 24.2(2)
C11 Fe1 C3 C7 -20.0(2)
C5 Fe1 C3 C7 158.7(3)
C2 Fe1 C3 C7 -119.2(3)
C4 Fe1 C3 C7 121.0(3)
C10 Fe1 C3 Fe2 119.98(13)
C14 Fe1 C3 Fe2 63(2)
C1 Fe1 C3 Fe2 21.78(9)
C13 Fe1 C3 Fe2 -119.37(14)
C12 Fe1 C3 Fe2 -156.99(12)
C11 Fe1 C3 Fe2 158.76(12)
C5 Fe1 C3 Fe2 -22.50(9)
C2 Fe1 C3 Fe2 59.62(12)
C4 Fe1 C3 Fe2 -60.19(12)
C19 Fe2 C3 C4 138.73(13)
C23 Fe2 C3 C4 177.53(13)
C22 Fe2 C3 C4 -153.9(12)
C21 Fe2 C3 C4 58.8(2)
C1 Fe2 C3 C4 -81.99(14)
C20 Fe2 C3 C4 94.88(14)
C5 Fe2 C3 C4 -37.75(13)
C2 Fe2 C3 C4 -119.84(18)
C19 Fe2 C3 C2 -101.43(14)
C23 Fe2 C3 C2 -62.63(18)
C22 Fe2 C3 C2 -34.1(13)
C21 Fe2 C3 C2 178.64(15)
C1 Fe2 C3 C2 37.85(13)
C20 Fe2 C3 C2 -145.27(13)
C5 Fe2 C3 C2 82.09(14)
C4 Fe2 C3 C2 119.84(18)
C19 Fe2 C3 C7 17.8(2)
C23 Fe2 C3 C7 56.6(3)
C22 Fe2 C3 C7 85.1(13)
C21 Fe2 C3 C7 -62.2(3)
C1 Fe2 C3 C7 157.1(2)
C20 Fe2 C3 C7 -26.1(2)
C5 Fe2 C3 C7 -158.7(3)
C2 Fe2 C3 C7 119.2(3)
C4 Fe2 C3 C7 -121.0(3)
C19 Fe2 C3 Fe1 -161.05(10)
C23 Fe2 C3 Fe1 -122.25(13)
C22 Fe2 C3 Fe1 -93.7(13)
C21 Fe2 C3 Fe1 119.01(14)
C1 Fe2 C3 Fe1 -21.77(9)
C20 Fe2 C3 Fe1 155.10(10)
C5 Fe2 C3 Fe1 22.47(9)
C2 Fe2 C3 Fe1 -59.62(12)
C4 Fe2 C3 Fe1 60.22(12)
C2 C3 C4 C5 0.1(3)
C7 C3 C4 C5 178.9(2)
Fe1 C3 C4 C5 -58.14(15)
Fe2 C3 C4 C5 58.38(15)
C2 C3 C4 C8 -179.5(2)
C7 C3 C4 C8 -0.8(4)
Fe1 C3 C4 C8 122.2(2)
Fe2 C3 C4 C8 -121.3(2)
C2 C3 C4 Fe2 -58.24(15)
C7 C3 C4 Fe2 120.5(2)
Fe1 C3 C4 Fe2 -116.52(8)
C2 C3 C4 Fe1 58.28(15)
C7 C3 C4 Fe1 -123.0(2)
Fe2 C3 C4 Fe1 116.52(8)
C19 Fe2 C4 C3 -63.51(18)
C23 Fe2 C4 C3 -22.4(13)
C22 Fe2 C4 C3 176.38(18)
C21 Fe2 C4 C3 -146.26(14)
C1 Fe2 C4 C3 81.87(15)
C20 Fe2 C4 C3 -102.31(14)
C5 Fe2 C4 C3 119.93(18)
C2 Fe2 C4 C3 37.67(13)
C19 Fe2 C4 C5 176.57(14)
C23 Fe2 C4 C5 -142.4(12)
C22 Fe2 C4 C5 56.5(2)
C21 Fe2 C4 C5 93.82(15)
C1 Fe2 C4 C5 -38.06(13)
C20 Fe2 C4 C5 137.76(14)
C2 Fe2 C4 C5 -82.26(13)
C3 Fe2 C4 C5 -119.93(18)
C19 Fe2 C4 C8 56.8(3)
C23 Fe2 C4 C8 97.8(13)
C22 Fe2 C4 C8 -63.3(3)
C21 Fe2 C4 C8 -26.0(2)
C1 Fe2 C4 C8 -157.9(3)
C20 Fe2 C4 C8 18.0(2)
C5 Fe2 C4 C8 -119.8(3)
C2 Fe2 C4 C8 157.9(2)
C3 Fe2 C4 C8 120.3(3)
C19 Fe2 C4 Fe1 -124.26(12)
C23 Fe2 C4 Fe1 -83.2(12)
C22 Fe2 C4 Fe1 115.63(15)
C21 Fe2 C4 Fe1 153.00(10)
C1 Fe2 C4 Fe1 21.12(9)
C20 Fe2 C4 Fe1 -163.06(10)
C5 Fe2 C4 Fe1 59.18(12)
C2 Fe2 C4 Fe1 -23.08(9)
C3 Fe2 C4 Fe1 -60.75(13)
C10 Fe1 C4 C3 6(5)
C14 Fe1 C4 C3 -176.87(15)
C1 Fe1 C4 C3 -81.91(15)
C13 Fe1 C4 C3 144.71(14)
C12 Fe1 C4 C3 101.15(15)
C11 Fe1 C4 C3 62.3(2)
C5 Fe1 C4 C3 -120.07(18)
C2 Fe1 C4 C3 -37.69(13)
C10 Fe1 C4 C5 126(5)
C14 Fe1 C4 C5 -56.8(2)
C1 Fe1 C4 C5 38.16(13)
C13 Fe1 C4 C5 -95.22(15)
C12 Fe1 C4 C5 -138.78(15)
C11 Fe1 C4 C5 -177.67(18)
C2 Fe1 C4 C5 82.37(14)
C3 Fe1 C4 C5 120.07(18)
C10 Fe1 C4 C8 -115(5)
C14 Fe1 C4 C8 62.9(3)
C1 Fe1 C4 C8 157.8(3)
C13 Fe1 C4 C8 24.5(3)
C12 Fe1 C4 C8 -19.1(2)
C11 Fe1 C4 C8 -58.0(3)
C5 Fe1 C4 C8 119.7(3)
C2 Fe1 C4 C8 -158.0(3)
C3 Fe1 C4 C8 -120.3(3)
C10 Fe1 C4 Fe2 66(5)
C14 Fe1 C4 Fe2 -116.09(14)
C1 Fe1 C4 Fe2 -21.13(9)
C13 Fe1 C4 Fe2 -154.51(10)
C12 Fe1 C4 Fe2 161.92(12)
C11 Fe1 C4 Fe2 123.04(15)
C5 Fe1 C4 Fe2 -59.29(13)
C2 Fe1 C4 Fe2 23.08(9)
C3 Fe1 C4 Fe2 60.77(13)
C2 C1 C5 C4 0.1(2)
Fe1 C1 C5 C4 59.39(15)
Fe2 C1 C5 C4 -59.17(15)
C2 C1 C5 C9 179.8(2)
Fe1 C1 C5 C9 -120.9(2)
Fe2 C1 C5 C9 120.5(2)
C2 C1 C5 Fe1 -59.27(15)
Fe2 C1 C5 Fe1 -118.56(9)
C2 C1 C5 Fe2 59.29(16)
Fe1 C1 C5 Fe2 118.56(9)
C3 C4 C5 C1 -0.2(3)
C8 C4 C5 C1 179.5(2)
Fe2 C4 C5 C1 58.71(15)
Fe1 C4 C5 C1 -58.89(15)
C3 C4 C5 C9 -179.8(2)
C8 C4 C5 C9 -0.2(4)
Fe2 C4 C5 C9 -121.0(2)
Fe1 C4 C5 C9 121.4(2)
C3 C4 C5 Fe1 58.72(16)
C8 C4 C5 Fe1 -121.6(2)
Fe2 C4 C5 Fe1 117.60(9)
C3 C4 C5 Fe2 -58.88(16)
C8 C4 C5 Fe2 120.8(2)
Fe1 C4 C5 Fe2 -117.60(9)
C10 Fe1 C5 C1 -59.7(2)
C14 Fe1 C5 C1 -95.84(14)
C13 Fe1 C5 C1 -139.44(14)
C12 Fe1 C5 C1 -175.46(16)
C11 Fe1 C5 C1 -148(4)
C2 Fe1 C5 C1 37.48(13)
C4 Fe1 C5 C1 118.87(18)
C3 Fe1 C5 C1 81.61(14)
C10 Fe1 C5 C4 -178.53(16)
C14 Fe1 C5 C4 145.29(14)
C1 Fe1 C5 C4 -118.87(18)
C13 Fe1 C5 C4 101.68(15)
C12 Fe1 C5 C4 65.66(19)
C11 Fe1 C5 C4 93(4)
C2 Fe1 C5 C4 -81.40(14)
C3 Fe1 C5 C4 -37.27(13)
C10 Fe1 C5 C9 60.4(3)
C14 Fe1 C5 C9 24.2(3)
C1 Fe1 C5 C9 120.1(3)
C13 Fe1 C5 C9 -19.4(3)
C12 Fe1 C5 C9 -55.4(3)
C11 Fe1 C5 C9 -28(5)
C2 Fe1 C5 C9 157.5(3)
C4 Fe1 C5 C9 -121.1(3)
C3 Fe1 C5 C9 -158.3(3)
C10 Fe1 C5 Fe2 -118.43(14)
C14 Fe1 C5 Fe2 -154.61(11)
C1 Fe1 C5 Fe2 -58.77(13)
C13 Fe1 C5 Fe2 161.78(11)
C12 Fe1 C5 Fe2 125.77(13)
C11 Fe1 C5 Fe2 153(4)
C2 Fe1 C5 Fe2 -21.29(9)
C4 Fe1 C5 Fe2 60.10(13)
C3 Fe1 C5 Fe2 22.83(9)
C19 Fe2 C5 C1 -164.5(17)
C23 Fe2 C5 C1 56.4(2)
C22 Fe2 C5 C1 93.56(15)
C21 Fe2 C5 C1 137.26(14)
C20 Fe2 C5 C1 175.62(15)
C2 Fe2 C5 C1 -37.51(13)
C4 Fe2 C5 C1 -119.01(18)
C3 Fe2 C5 C1 -81.66(14)
C19 Fe2 C5 C4 -45.5(17)
C23 Fe2 C5 C4 175.43(18)
C22 Fe2 C5 C4 -147.42(14)
C21 Fe2 C5 C4 -103.73(14)
C1 Fe2 C5 C4 119.01(18)
C20 Fe2 C5 C4 -65.37(18)
C2 Fe2 C5 C4 81.50(13)
C3 Fe2 C5 C4 37.36(13)
C19 Fe2 C5 C9 75.5(17)
C23 Fe2 C5 C9 -63.6(3)
C22 Fe2 C5 C9 -26.5(3)
C21 Fe2 C5 C9 17.2(3)
C1 Fe2 C5 C9 -120.0(3)
C20 Fe2 C5 C9 55.6(3)
C2 Fe2 C5 C9 -157.5(3)
C4 Fe2 C5 C9 121.0(3)
C3 Fe2 C5 C9 158.3(3)
C19 Fe2 C5 Fe1 -105.7(17)
C23 Fe2 C5 Fe1 115.23(15)
C22 Fe2 C5 Fe1 152.38(11)
C21 Fe2 C5 Fe1 -163.93(11)
C1 Fe2 C5 Fe1 58.82(13)
C20 Fe2 C5 Fe1 -125.56(13)
C2 Fe2 C5 Fe1 21.30(9)
C4 Fe2 C5 Fe1 -60.20(13)
C3 Fe2 C5 Fe1 -22.84(9)
C1 Fe1 C10 C14 -95.34(15)
C13 Fe1 C10 C14 38.17(15)
C12 Fe1 C10 C14 81.57(16)
C11 Fe1 C10 C14 119.8(2)
C5 Fe1 C10 C14 -57.9(2)
C2 Fe1 C10 C14 -139.41(14)
C4 Fe1 C10 C14 178(100)
C3 Fe1 C10 C14 -176.94(14)
C14 Fe1 C10 C11 -119.8(2)
C1 Fe1 C10 C11 144.87(16)
C13 Fe1 C10 C11 -81.62(17)
C12 Fe1 C10 C11 -38.21(17)
C5 Fe1 C10 C11 -177.63(18)
C2 Fe1 C10 C11 100.80(17)
C4 Fe1 C10 C11 58(5)
C3 Fe1 C10 C11 63.3(2)
C14 C10 C11 C12 -0.8(3)
Fe1 C10 C11 C12 59.21(17)
C14 C10 C11 C15 177.2(3)
Fe1 C10 C11 C15 -122.8(3)
C14 C10 C11 Fe1 -59.96(16)
C14 Fe1 C11 C10 37.52(16)
C1 Fe1 C11 C10 -56.9(2)
C13 Fe1 C11 C10 81.50(17)
C12 Fe1 C11 C10 118.4(2)
C5 Fe1 C11 C10 90(4)
C2 Fe1 C11 C10 -95.40(17)
C4 Fe1 C11 C10 -178.48(16)
C3 Fe1 C11 C10 -139.91(16)
C10 Fe1 C11 C12 -118.4(2)
C14 Fe1 C11 C12 -80.90(16)
C1 Fe1 C11 C12 -175.31(17)
C13 Fe1 C11 C12 -36.92(15)
C5 Fe1 C11 C12 -28(4)
C2 Fe1 C11 C12 146.18(15)
C4 Fe1 C11 C12 63.1(2)
C3 Fe1 C11 C12 101.66(16)
C10 Fe1 C11 C15 119.7(4)
C14 Fe1 C11 C15 157.2(3)
C1 Fe1 C11 C15 62.8(4)
C13 Fe1 C11 C15 -158.8(3)
C12 Fe1 C11 C15 -121.9(4)
C5 Fe1 C11 C15 -150(4)
C2 Fe1 C11 C15 24.3(3)
C4 Fe1 C11 C15 -58.8(4)
C3 Fe1 C11 C15 -20.3(3)
C10 C11 C12 C13 0.6(3)
C15 C11 C12 C13 -177.3(3)
Fe1 C11 C12 C13 59.00(17)
C10 C11 C12 C16 178.3(2)
C15 C11 C12 C16 0.4(4)
Fe1 C11 C12 C16 -123.3(2)
C10 C11 C12 Fe1 -58.38(17)
C15 C11 C12 Fe1 123.7(3)
C10 Fe1 C12 C13 -81.84(16)
C14 Fe1 C12 C13 -37.68(15)
C1 Fe1 C12 C13 -14(2)
C11 Fe1 C12 C13 -120.0(2)
C5 Fe1 C12 C13 58.9(2)
C2 Fe1 C12 C13 -176.59(16)
C4 Fe1 C12 C13 99.43(16)
C3 Fe1 C12 C13 144.00(15)
C10 Fe1 C12 C11 38.19(15)
C14 Fe1 C12 C11 82.36(16)
C1 Fe1 C12 C11 106(2)
C13 Fe1 C12 C11 120.0(2)
C5 Fe1 C12 C11 178.90(17)
C2 Fe1 C12 C11 -56.6(2)
C4 Fe1 C12 C11 -140.54(15)
C3 Fe1 C12 C11 -95.96(16)
C10 Fe1 C12 C16 156.4(3)
C14 Fe1 C12 C16 -159.4(3)
C1 Fe1 C12 C16 -136(2)
C13 Fe1 C12 C16 -121.7(4)
C11 Fe1 C12 C16 118.2(4)
C5 Fe1 C12 C16 -62.9(4)
C2 Fe1 C12 C16 61.7(4)
C4 Fe1 C12 C16 -22.3(3)
C3 Fe1 C12 C16 22.3(3)
C11 C12 C13 C14 -0.3(3)
C16 C12 C13 C14 -177.9(2)
Fe1 C12 C13 C14 58.74(16)
C11 C12 C13 C17 178.5(2)
C16 C12 C13 C17 0.8(4)
Fe1 C12 C13 C17 -122.5(2)
C11 C12 C13 Fe1 -59.00(17)
C16 C12 C13 Fe1 123.4(3)
C10 Fe1 C13 C12 81.45(16)
C14 Fe1 C13 C12 119.7(2)
C1 Fe1 C13 C12 178.87(17)
C11 Fe1 C13 C12 37.45(15)
C5 Fe1 C13 C12 -142.30(15)
C2 Fe1 C13 C12 133(2)
C4 Fe1 C13 C12 -97.72(16)
C3 Fe1 C13 C12 -60.1(2)
C10 Fe1 C13 C14 -38.22(14)
C1 Fe1 C13 C14 59.2(2)
C12 Fe1 C13 C14 -119.7(2)
C11 Fe1 C13 C14 -82.22(16)
C5 Fe1 C13 C14 98.02(15)
C2 Fe1 C13 C14 14(2)
C4 Fe1 C13 C14 142.61(14)
C3 Fe1 C13 C14 -179.82(15)
C10 Fe1 C13 C17 -158.3(3)
C14 Fe1 C13 C17 -120.1(3)
C1 Fe1 C13 C17 -60.9(3)
C12 Fe1 C13 C17 120.3(3)
C11 Fe1 C13 C17 157.7(3)
C5 Fe1 C13 C17 -22.1(3)
C2 Fe1 C13 C17 -107(2)
C4 Fe1 C13 C17 22.5(3)
C3 Fe1 C13 C17 60.1(3)
C11 C10 C14 C13 0.6(3)
Fe1 C10 C14 C13 -59.87(15)
C11 C10 C14 C18 -178.7(2)
Fe1 C10 C14 C18 120.8(2)
C11 C10 C14 Fe1 60.47(17)
C12 C13 C14 C10 -0.2(3)
C17 C13 C14 C10 -179.0(2)
Fe1 C13 C14 C10 59.13(15)
C12 C13 C14 C18 179.1(2)
C17 C13 C14 C18 0.4(4)
Fe1 C13 C14 C18 -121.6(2)
C12 C13 C14 Fe1 -59.34(16)
C17 C13 C14 Fe1 121.9(2)
C1 Fe1 C14 C10 99.93(15)
C13 Fe1 C14 C10 -118.5(2)
C12 Fe1 C14 C10 -81.38(16)
C11 Fe1 C14 C10 -37.42(16)
C5 Fe1 C14 C10 143.89(15)
C2 Fe1 C14 C10 62.49(19)
C4 Fe1 C14 C10 -179.92(15)
C3 Fe1 C14 C10 59(2)
C10 Fe1 C14 C13 118.5(2)
C1 Fe1 C14 C13 -141.58(15)
C12 Fe1 C14 C13 37.12(15)
C11 Fe1 C14 C13 81.08(16)
C5 Fe1 C14 C13 -97.62(15)
C2 Fe1 C14 C13 -179.02(15)
C4 Fe1 C14 C13 -61.4(2)
C3 Fe1 C14 C13 177(38)
C10 Fe1 C14 C18 -119.9(3)
C1 Fe1 C14 C18 -19.9(3)
C13 Fe1 C14 C18 121.6(3)
C12 Fe1 C14 C18 158.8(3)
C11 Fe1 C14 C18 -157.3(3)
C5 Fe1 C14 C18 24.0(3)
C2 Fe1 C14 C18 -57.4(3)
C4 Fe1 C14 C18 60.2(3)
C3 Fe1 C14 C18 -61(2)
C22 Fe2 C19 C23 -38.43(15)
C21 Fe2 C19 C23 -82.36(16)
C1 Fe2 C19 C23 54.9(2)
C20 Fe2 C19 C23 -120.5(2)
C5 Fe2 C19 C23 -141.7(17)
C2 Fe2 C19 C23 92.36(16)
C4 Fe2 C19 C23 175.35(17)
C3 Fe2 C19 C23 136.68(15)
C23 Fe2 C19 C20 120.5(2)
C22 Fe2 C19 C20 82.10(15)
C21 Fe2 C19 C20 38.18(14)
C1 Fe2 C19 C20 175.45(16)
C5 Fe2 C19 C20 -21.1(18)
C2 Fe2 C19 C20 -147.11(14)
C4 Fe2 C19 C20 -64.12(19)
C3 Fe2 C19 C20 -102.79(15)
C23 C19 C20 C21 -0.1(3)
Fe2 C19 C20 C21 -59.36(15)
C23 C19 C20 C24 -177.2(2)
Fe2 C19 C20 C24 123.5(2)
C23 C19 C20 Fe2 59.30(16)
C19 Fe2 C20 C21 118.4(2)
C23 Fe2 C20 C21 81.53(15)
C22 Fe2 C20 C21 37.36(14)
C1 Fe2 C20 C21 -15.9(15)
C5 Fe2 C20 C21 -63.37(19)
C2 Fe2 C20 C21 174.22(15)
C4 Fe2 C20 C21 -103.32(15)
C3 Fe2 C20 C21 -147.56(13)
C23 Fe2 C20 C19 -36.84(15)
C22 Fe2 C20 C19 -81.00(16)
C21 Fe2 C20 C19 -118.4(2)
C1 Fe2 C20 C19 -134.2(14)
C5 Fe2 C20 C19 178.26(15)
C2 Fe2 C20 C19 55.9(2)
C4 Fe2 C20 C19 138.31(15)
C3 Fe2 C20 C19 94.07(16)
C19 Fe2 C20 C24 -120.0(3)
C23 Fe2 C20 C24 -156.9(3)
C22 Fe2 C20 C24 159.0(3)
C21 Fe2 C20 C24 121.6(3)
C1 Fe2 C20 C24 105.7(14)
C5 Fe2 C20 C24 58.2(3)
C2 Fe2 C20 C24 -64.2(3)
C4 Fe2 C20 C24 18.3(3)
C3 Fe2 C20 C24 -26.0(3)
C19 C20 C21 C22 0.0(2)
C24 C20 C21 C22 177.1(2)
Fe2 C20 C21 C22 -59.00(15)
C19 C20 C21 C25 -176.3(2)
C24 C20 C21 C25 0.8(4)
Fe2 C20 C21 C25 124.7(2)
C19 C20 C21 Fe2 59.02(15)
C24 C20 C21 Fe2 -123.9(2)
C19 Fe2 C21 C20 -38.23(14)
C23 Fe2 C21 C20 -81.90(15)
C22 Fe2 C21 C20 -119.8(2)
C1 Fe2 C21 C20 178.47(15)
C5 Fe2 C21 C20 138.72(14)
C2 Fe2 C21 C20 -134.4(11)
C4 Fe2 C21 C20 94.00(15)
C3 Fe2 C21 C20 56.1(2)
C19 Fe2 C21 C22 81.56(16)
C23 Fe2 C21 C22 37.89(14)
C1 Fe2 C21 C22 -61.74(19)
C20 Fe2 C21 C22 119.8(2)
C5 Fe2 C21 C22 -101.50(16)
C2 Fe2 C21 C22 -14.6(11)
C4 Fe2 C21 C22 -146.21(14)
C3 Fe2 C21 C22 175.92(17)
C19 Fe2 C21 C25 -158.1(3)
C23 Fe2 C21 C25 158.3(3)
C22 Fe2 C21 C25 120.4(3)
C1 Fe2 C21 C25 58.6(3)
C20 Fe2 C21 C25 -119.8(3)
C5 Fe2 C21 C25 18.9(3)
C2 Fe2 C21 C25 105.7(11)
C4 Fe2 C21 C25 -25.8(3)
C3 Fe2 C21 C25 -63.7(3)
C20 C21 C22 C23 0.0(3)
C25 C21 C22 C23 176.3(2)
Fe2 C21 C22 C23 -59.19(16)
C20 C21 C22 C26 -179.2(2)
C25 C21 C22 C26 -2.9(4)
Fe2 C21 C22 C26 121.6(2)
C20 C21 C22 Fe2 59.22(15)
C25 C21 C22 Fe2 -124.5(2)
C19 Fe2 C22 C21 -81.39(15)
C23 Fe2 C22 C21 -119.3(2)
C1 Fe2 C22 C21 139.26(15)
C20 Fe2 C22 C21 -37.42(14)
C5 Fe2 C22 C21 95.10(16)
C2 Fe2 C22 C21 178.26(14)
C4 Fe2 C22 C21 58.4(2)
C3 Fe2 C22 C21 -150.5(12)
C19 Fe2 C22 C23 37.94(14)
C21 Fe2 C22 C23 119.3(2)
C1 Fe2 C22 C23 -101.41(15)
C20 Fe2 C22 C23 81.91(16)
C5 Fe2 C22 C23 -145.58(15)
C2 Fe2 C22 C23 -62.42(19)
C4 Fe2 C22 C23 177.74(15)
C3 Fe2 C22 C23 -31.1(13)
C19 Fe2 C22 C26 158.7(3)
C23 Fe2 C22 C26 120.7(3)
C21 Fe2 C22 C26 -120.0(3)
C1 Fe2 C22 C26 19.3(3)
C20 Fe2 C22 C26 -157.4(3)
C5 Fe2 C22 C26 -24.9(3)
C2 Fe2 C22 C26 58.3(3)
C4 Fe2 C22 C26 -61.5(3)
C3 Fe2 C22 C26 89.6(13)
C20 C19 C23 C22 0.1(3)
Fe2 C19 C23 C22 59.53(16)
C20 C19 C23 C27 179.4(2)
Fe2 C19 C23 C27 -121.1(3)
C20 C19 C23 Fe2 -59.45(16)
C21 C22 C23 C19 -0.1(3)
C26 C22 C23 C19 179.1(2)
Fe2 C22 C23 C19 -59.48(16)
C21 C22 C23 C27 -179.4(2)
C26 C22 C23 C27 -0.2(4)
Fe2 C22 C23 C27 121.2(3)
C21 C22 C23 Fe2 59.41(16)
C26 C22 C23 Fe2 -121.4(3)
C22 Fe2 C23 C19 118.4(2)
C21 Fe2 C23 C19 80.87(15)
C1 Fe2 C23 C19 -147.11(15)
C20 Fe2 C23 C19 37.08(14)
C5 Fe2 C23 C19 176.63(15)
C2 Fe2 C23 C19 -103.23(15)
C4 Fe2 C23 C19 -44.5(13)
C3 Fe2 C23 C19 -65.16(19)
C19 Fe2 C23 C22 -118.4(2)
C21 Fe2 C23 C22 -37.54(15)
C1 Fe2 C23 C22 94.48(16)
C20 Fe2 C23 C22 -81.34(16)
C5 Fe2 C23 C22 58.2(2)
C2 Fe2 C23 C22 138.35(15)
C4 Fe2 C23 C22 -162.9(12)
C3 Fe2 C23 C22 176.42(16)
C19 Fe2 C23 C27 121.3(3)
C22 Fe2 C23 C27 -120.2(3)
C21 Fe2 C23 C27 -157.8(3)
C1 Fe2 C23 C27 -25.8(3)
C20 Fe2 C23 C27 158.4(3)
C5 Fe2 C23 C27 -62.0(3)
C2 Fe2 C23 C27 18.1(3)
C4 Fe2 C23 C27 76.8(13)
C3 Fe2 C23 C27 56.2(3)
